data_1554000
loop_
_publ_author_name
'Pati, Avik Kumar'
'Gharpure, Santosh J.'
'Mishra, Ashok K.'

_publ_section_title
;
 Contrasting Solid-State Fluorescence of Diynes with Small and Large Aryl
 Substituents: Crystal Packing Dependence and Stimuli-Responsive
 Fluorescence Switching.
;
_journal_issue 42
_journal_name_full 'The journal of physical chemistry. A'
_journal_page_first 10481
_journal_page_last 10493
_journal_paper_doi 10.1021/acs.jpca.5b08445
_journal_volume 119
_journal_year 2015
_chemical_formula_sum 'C18 H15 N'
_chemical_formula_weight 245.31
_space_group_IT_number 14
_space_group_name_Hall '-P 2ybc'
_space_group_name_H-M_alt 'P 1 21/c 1'
_symmetry_cell_setting monoclinic
_symmetry_space_group_name_H-M 'P 1 21/c 1'
_atom_sites_solution_hydrogens geom
_atom_sites_solution_primary direct
_atom_sites_solution_secondary difmap
_audit_creation_method SHELXL-97
_cell_angle_alpha 90.00
_cell_angle_beta 103.028(9)
_cell_angle_gamma 90.00
_cell_formula_units_Z 4
_cell_length_a 9.872(3)
_cell_length_b 12.082(3)
_cell_length_c 12.460(3)
_cell_measurement_reflns_used 529
_cell_measurement_temperature 298(2)
_cell_measurement_theta_max 18.53
_cell_measurement_theta_min 2.38
_cell_volume 1447.9(7)
_computing_cell_refinement 'APEXII/SAINT (Bruker, 2004)'
_computing_data_collection 'APEXII (Bruker, 2004)'
_computing_data_reduction 'SAINT/XPREP (Bruker, 2004)'
_computing_molecular_graphics 'ORTEP3 (Farrugia, 1997) and Mercury (Bruno et al., 2002)'
_computing_publication_material 'SHELXL-97 (Sheldrick, 2008)'
_computing_structure_refinement 'SHELXL-97 (Sheldrick, 2008)'
_computing_structure_solution 'SHELXS-97 (Sheldrick, 2008)'
_diffrn_ambient_temperature 298(2)
_diffrn_measured_fraction_theta_full 0.996
_diffrn_measured_fraction_theta_max 0.996
_diffrn_measurement_device_type 'Bruker kappa apex2 CCD diffractometer'
_diffrn_measurement_method '\w and \f scans'
_diffrn_radiation_monochromator graphite
_diffrn_radiation_source 'fine-focus sealed tube'
_diffrn_radiation_type MoK\a
_diffrn_radiation_wavelength 0.71073
_diffrn_reflns_av_R_equivalents 0.0518
_diffrn_reflns_av_sigmaI/netI 0.0436
_diffrn_reflns_limit_h_max 9
_diffrn_reflns_limit_h_min -9
_diffrn_reflns_limit_k_max 11
_diffrn_reflns_limit_k_min -11
_diffrn_reflns_limit_l_max 11
_diffrn_reflns_limit_l_min -11
_diffrn_reflns_number 5074
_diffrn_reflns_theta_full 19.71
_diffrn_reflns_theta_max 19.71
_diffrn_reflns_theta_min 2.12
_exptl_absorpt_coefficient_mu 0.065
_exptl_absorpt_correction_T_max 0.9903
_exptl_absorpt_correction_T_min 0.9858
_exptl_absorpt_correction_type multi-scan
_exptl_absorpt_process_details 'SADABS (Bruker, 2004)'
_exptl_crystal_colour pale-brown
_exptl_crystal_density_diffrn 1.125
_exptl_crystal_density_method 'not measured'
_exptl_crystal_description block
_exptl_crystal_F_000 520
_exptl_crystal_size_max 0.22
_exptl_crystal_size_mid 0.20
_exptl_crystal_size_min 0.15
_refine_diff_density_max 0.127
_refine_diff_density_min -0.134
_refine_diff_density_rms 0.033
_refine_ls_extinction_coef 0.013(4)
_refine_ls_extinction_expression Fc^*^=kFc[1+0.001xFc^2^\l^3^/sin(2\q)]^-1/4^
_refine_ls_extinction_method SHELXL
_refine_ls_goodness_of_fit_ref 1.034
_refine_ls_hydrogen_treatment mixed
_refine_ls_matrix_type full
_refine_ls_number_parameters 175
_refine_ls_number_reflns 1295
_refine_ls_number_restraints 0
_refine_ls_restrained_S_all 1.034
_refine_ls_R_factor_all 0.1016
_refine_ls_R_factor_gt 0.0515
_refine_ls_shift/su_max 0.000
_refine_ls_shift/su_mean 0.000
_refine_ls_structure_factor_coef Fsqd
_refine_ls_weighting_details 'calc w=1/[\s^2^(Fo^2^)+(0.0761P)^2^+0.4329P] where P=(Fo^2^+2Fc^2^)/3'
_refine_ls_weighting_scheme calc
_refine_ls_wR_factor_gt 0.1294
_refine_ls_wR_factor_ref 0.1680
_reflns_number_gt 749
_reflns_number_total 1295
_reflns_threshold_expression >2sigma(I)
_cod_data_source_file Avik_CIF_3.cif
_cod_data_source_block new
_cod_depositor_comments
;
The following automatic conversions were performed:

data item '_symmetry_cell_setting' value 'Monoclinic' was changed to
'monoclinic' in accordance with the
/home/saulius/struct/COD-crude-data/automatic-downloads/DataCite-retrospective/ACS/depositions/lib/dictionaries/cif_core.dic
dictionary named 'cif_core.dic' version 2.4.2 last updated on
2011-04-26.

Automatic conversion script
Id: cif_fix_values 6909 2019-04-08 15:41:33Z antanas 
;
_cod_original_cell_volume 1447.8(6)
_cod_original_sg_symbol_H-M P2(1)/c
_cod_database_code 1554000

loop_
_symmetry_equiv_pos_as_xyz
'x, y, z'
'-x, y+1/2, -z+1/2'
'-x, -y, -z'
'x, -y-1/2, z-1/2'

loop_
_atom_site_label
_atom_site_type_symbol
_atom_site_fract_x
_atom_site_fract_y
_atom_site_fract_z
_atom_site_U_iso_or_equiv
_atom_site_adp_type
_atom_site_occupancy
_atom_site_symmetry_multiplicity
_atom_site_calc_flag
_atom_site_refinement_flags
C1 C 0.9570(6) 0.2784(6) 0.3160(5) 0.1107(19) Uani 1 1 d .
H1 H 0.8819 0.3265 0.3090 0.133 Uiso 1 1 calc R
C2 C 1.0537(8) 0.2939(7) 0.2522(5) 0.130(2) Uani 1 1 d .
H2 H 1.0449 0.3532 0.2035 0.156 Uiso 1 1 calc R
C3 C 1.1616(9) 0.2219(8) 0.2612(7) 0.138(3) Uani 1 1 d .
H3 H 1.2245 0.2305 0.2163 0.165 Uiso 1 1 calc R
C4 C 1.1784(8) 0.1382(6) 0.3344(8) 0.162(3) Uani 1 1 d .
H4 H 1.2541 0.0908 0.3416 0.195 Uiso 1 1 calc R
C5 C 1.0822(8) 0.1229(5) 0.3992(6) 0.131(2) Uani 1 1 d .
H5 H 1.0941 0.0647 0.4493 0.157 Uiso 1 1 calc R
C6 C 0.9719(6) 0.1910(5) 0.3906(4) 0.0814(15) Uani 1 1 d .
C7 C 0.8721(6) 0.1742(4) 0.4558(4) 0.0827(16) Uani 1 1 d .
C8 C 0.7881(6) 0.1613(4) 0.5092(4) 0.0806(15) Uani 1 1 d .
C9 C 0.6940(6) 0.1454(4) 0.5746(4) 0.0847(16) Uani 1 1 d .
C10 C 0.6156(5) 0.1292(4) 0.6339(4) 0.0843(16) Uani 1 1 d .
C11 C 0.5297(5) 0.1080(4) 0.7089(4) 0.0725(14) Uani 1 1 d .
C12 C 0.4316(6) 0.0247(4) 0.6912(4) 0.0906(16) Uani 1 1 d .
H12 H 0.4194 -0.0170 0.6269 0.109 Uiso 1 1 calc R
C13 C 0.3519(5) 0.0013(4) 0.7649(5) 0.0943(16) Uani 1 1 d .
H13 H 0.2869 -0.0555 0.7498 0.113 Uiso 1 1 calc R
C14 C 0.3662(5) 0.0608(5) 0.8616(4) 0.0791(14) Uani 1 1 d .
C15 C 0.4641(6) 0.1451(5) 0.8800(4) 0.0913(16) Uani 1 1 d .
H15 H 0.4761 0.1873 0.9439 0.110 Uiso 1 1 calc R
C16 C 0.5430(5) 0.1668(4) 0.8056(5) 0.0914(16) Uani 1 1 d .
H16 H 0.6083 0.2234 0.8207 0.110 Uiso 1 1 calc R
C17 C 0.1839(7) -0.0475(5) 0.9162(5) 0.136(2) Uani 1 1 d .
H17A H 0.1074 -0.0250 0.8581 0.203 Uiso 1 1 calc R
H17B H 0.1513 -0.0604 0.9821 0.203 Uiso 1 1 calc R
H17C H 0.2237 -0.1143 0.8952 0.203 Uiso 1 1 calc R
C18 C 0.2953(6) 0.1050(5) 1.0337(4) 0.128(2) Uani 1 1 d .
H18A H 0.3878 0.1012 1.0788 0.192 Uiso 1 1 calc R
H18B H 0.2305 0.0778 1.0745 0.192 Uiso 1 1 calc R
H18C H 0.2732 0.1804 1.0124 0.192 Uiso 1 1 calc R
N1 N 0.2866(5) 0.0376(4) 0.9358(4) 0.0999(14) Uani 1 1 d .

loop_
_atom_site_aniso_label
_atom_site_aniso_U_11
_atom_site_aniso_U_22
_atom_site_aniso_U_33
_atom_site_aniso_U_23
_atom_site_aniso_U_13
_atom_site_aniso_U_12
C1 0.086(4) 0.148(6) 0.092(4) 0.019(4) 0.006(4) -0.012(4)
C2 0.126(6) 0.189(8) 0.078(4) -0.005(4) 0.028(4) -0.054(6)
C3 0.137(7) 0.147(8) 0.154(7) -0.081(6) 0.086(6) -0.049(6)
C4 0.158(7) 0.095(6) 0.263(10) -0.011(6) 0.109(7) 0.006(5)
C5 0.132(6) 0.084(5) 0.199(7) 0.004(4) 0.085(5) 0.002(4)
C6 0.083(4) 0.077(4) 0.083(4) -0.013(3) 0.017(3) -0.013(3)
C7 0.081(4) 0.086(4) 0.079(4) -0.009(3) 0.013(3) -0.013(3)
C8 0.079(4) 0.076(4) 0.082(4) -0.003(3) 0.008(3) -0.006(3)
C9 0.082(4) 0.083(4) 0.087(4) -0.003(3) 0.014(3) -0.002(3)
C10 0.083(4) 0.081(4) 0.085(4) -0.006(3) 0.011(3) -0.003(3)
C11 0.071(4) 0.075(4) 0.069(4) -0.006(3) 0.011(3) -0.003(3)
C12 0.101(4) 0.094(4) 0.079(4) -0.023(3) 0.022(3) -0.017(4)
C13 0.112(4) 0.085(4) 0.093(4) -0.018(4) 0.037(4) -0.019(3)
C14 0.086(4) 0.077(4) 0.076(4) 0.003(3) 0.022(3) 0.012(3)
C15 0.086(4) 0.104(5) 0.082(4) -0.028(3) 0.015(3) 0.004(4)
C16 0.075(4) 0.093(4) 0.103(4) -0.027(4) 0.014(3) -0.013(3)
C17 0.175(6) 0.106(5) 0.147(6) 0.019(4) 0.082(5) -0.012(5)
C18 0.169(6) 0.140(5) 0.086(4) -0.007(4) 0.051(4) 0.035(4)
N1 0.126(4) 0.092(4) 0.090(3) 0.001(3) 0.041(3) 0.004(3)

loop_
_atom_type_symbol
_atom_type_description
_atom_type_scat_dispersion_real
_atom_type_scat_dispersion_imag
_atom_type_scat_source
C C 0.0033 0.0016 'International Tables Vol C Tables 4.2.6.8 and 6.1.1.4'
H H 0.0000 0.0000 'International Tables Vol C Tables 4.2.6.8 and 6.1.1.4'
N N 0.0061 0.0033 'International Tables Vol C Tables 4.2.6.8 and 6.1.1.4'

loop_
_geom_angle_atom_site_label_1
_geom_angle_atom_site_label_2
_geom_angle_atom_site_label_3
_geom_angle
C2 C1 C6 120.1(6)
C2 C1 H1 119.9
C6 C1 H1 119.9
C3 C2 C1 119.6(7)
C3 C2 H2 120.2
C1 C2 H2 120.2
C4 C3 C2 120.7(7)
C4 C3 H3 119.6
C2 C3 H3 119.6
C3 C4 C5 119.8(7)
C3 C4 H4 120.1
C5 C4 H4 120.1
C6 C5 C4 121.2(7)
C6 C5 H5 119.4
C4 C5 H5 119.4
C5 C6 C1 118.5(5)
C5 C6 C7 121.2(6)
C1 C6 C7 120.3(6)
C8 C7 C6 179.2(6)
C7 C8 C9 178.0(6)
C10 C9 C8 177.6(6)
C9 C10 C11 176.7(5)
C16 C11 C12 116.2(5)
C16 C11 C10 121.9(5)
C12 C11 C10 121.8(5)
C13 C12 C11 122.1(5)
C13 C12 H12 118.9
C11 C12 H12 118.9
C12 C13 C14 121.2(5)
C12 C13 H13 119.4
C14 C13 H13 119.4
N1 C14 C13 121.4(6)
N1 C14 C15 121.5(6)
C13 C14 C15 117.2(5)
C16 C15 C14 120.8(5)
C16 C15 H15 119.6
C14 C15 H15 119.6
C15 C16 C11 122.6(5)
C15 C16 H16 118.7
C11 C16 H16 118.7
N1 C17 H17A 109.5
N1 C17 H17B 109.5
H17A C17 H17B 109.5
N1 C17 H17C 109.5
H17A C17 H17C 109.5
H17B C17 H17C 109.5
N1 C18 H18A 109.5
N1 C18 H18B 109.5
H18A C18 H18B 109.5
N1 C18 H18C 109.5
H18A C18 H18C 109.5
H18B C18 H18C 109.5
C14 N1 C17 121.7(5)
C14 N1 C18 121.2(5)
C17 N1 C18 116.9(5)

loop_
_geom_bond_atom_site_label_1
_geom_bond_atom_site_label_2
_geom_bond_distance
C1 C2 1.386(7)
C1 C6 1.393(7)
C1 H1 0.9300
C2 C3 1.360(9)
C2 H2 0.9300
C3 C4 1.347(9)
C3 H3 0.9300
C4 C5 1.390(8)
C4 H4 0.9300
C5 C6 1.349(7)
C5 H5 0.9300
C6 C7 1.426(7)
C7 C8 1.185(6)
C8 C9 1.380(7)
C9 C10 1.201(7)
C10 C11 1.420(6)
C11 C16 1.379(6)
C11 C12 1.379(6)
C12 C13 1.367(6)
C12 H12 0.9300
C13 C14 1.382(6)
C13 H13 0.9300
C14 N1 1.371(6)
C14 C15 1.387(6)
C15 C16 1.364(6)
C15 H15 0.9300
C16 H16 0.9300
C17 N1 1.426(6)
C17 H17A 0.9600
C17 H17B 0.9600
C17 H17C 0.9600
C18 N1 1.452(6)
C18 H18A 0.9600
C18 H18B 0.9600
C18 H18C 0.9600

loop_
_geom_torsion_atom_site_label_1
_geom_torsion_atom_site_label_2
_geom_torsion_atom_site_label_3
_geom_torsion_atom_site_label_4
_geom_torsion
C6 C1 C2 C3 1.4(9)
C1 C2 C3 C4 -2.5(11)
C2 C3 C4 C5 2.0(12)
C3 C4 C5 C6 -0.3(12)
C4 C5 C6 C1 -0.8(9)
C4 C5 C6 C7 179.0(6)
C2 C1 C6 C5 0.3(8)
C2 C1 C6 C7 -179.5(5)
C5 C6 C7 C8 -169(100)
C1 C6 C7 C8 11(43)
C6 C7 C8 C9 -150(34)
C7 C8 C9 C10 -23(27)
C8 C9 C10 C11 18(22)
C9 C10 C11 C16 64(10)
C9 C10 C11 C12 -114(10)
C16 C11 C12 C13 0.0(7)
C10 C11 C12 C13 177.7(5)
C11 C12 C13 C14 0.0(8)
C12 C13 C14 N1 -179.9(5)
C12 C13 C14 C15 0.3(8)
N1 C14 C15 C16 179.6(5)
C13 C14 C15 C16 -0.6(7)
C14 C15 C16 C11 0.6(8)
C12 C11 C16 C15 -0.3(7)
C10 C11 C16 C15 -177.9(5)
C13 C14 N1 C17 -1.1(7)
C15 C14 N1 C17 178.7(5)
C13 C14 N1 C18 -175.8(5)
C15 C14 N1 C18 4.0(7)
